data_4506551
loop_
_publ_author_name
'Lee, Eunji'
'Seo, Joobeom'
'Lee, Shim Sung'
'Park, Ki-Min'

_publ_section_title
;
 A Triple-Stranded Ladder-Type Coordination Polymer
;
_journal_issue 8
_journal_name_full 'Crystal Growth &amp; Design'
_journal_page_first 3834
_journal_paper_doi 10.1021/cg300692y
_journal_volume 12
_journal_year 2012
_chemical_formula_moiety 'C27 H24 Ag3 N7 S2'
_chemical_formula_sum 'C27 H24 Ag3 N7 S2'
_chemical_formula_weight 834.26
_chemical_name_systematic
; 
 ? 
;
_space_group_IT_number 18
_symmetry_cell_setting orthorhombic
_symmetry_space_group_name_Hall 'P 2 2ab'
_symmetry_space_group_name_H-M 'P 21 21 2'
_atom_sites_solution_hydrogens geom
_atom_sites_solution_primary direct
_atom_sites_solution_secondary difmap
_audit_creation_method SHELXTL
_cell_angle_alpha 90.00
_cell_angle_beta 90.00
_cell_angle_gamma 90.00
_cell_formula_units_Z 2
_cell_length_a 36.150(3)
_cell_length_b 5.3476(4)
_cell_length_c 7.3795(5)
_cell_measurement_reflns_used 9263
_cell_measurement_temperature 298(2)
_cell_measurement_theta_max 28.31
_cell_measurement_theta_min 1.13
_cell_volume 1426.57(19)
_computing_cell_refinement 'Bruker SAINT-PLUS'
_computing_data_collection 'Bruker SMART'
_computing_data_reduction 'Bruker SAINT-PLUS'
_computing_molecular_graphics 'Bruker SHELXTL'
_computing_publication_material 'Bruker SHELXTL'
_computing_structure_refinement 'Bruker SHELXTL'
_computing_structure_solution 'Bruker SHELXTL'
_diffrn_ambient_temperature 298(2)
_diffrn_measured_fraction_theta_full 0.996
_diffrn_measured_fraction_theta_max 0.996
_diffrn_measurement_device_type 'Bruker SMART APEX CCD'
_diffrn_measurement_method '\f and \w scans'
_diffrn_radiation_monochromator graphite
_diffrn_radiation_source 'fine-focus sealed tube'
_diffrn_radiation_type MoK\a
_diffrn_radiation_wavelength 0.71073
_diffrn_reflns_av_R_equivalents 0.0380
_diffrn_reflns_av_sigmaI/netI 0.0506
_diffrn_reflns_limit_h_max 48
_diffrn_reflns_limit_h_min -33
_diffrn_reflns_limit_k_max 7
_diffrn_reflns_limit_k_min -6
_diffrn_reflns_limit_l_max 9
_diffrn_reflns_limit_l_min -8
_diffrn_reflns_number 9262
_diffrn_reflns_theta_full 28.31
_diffrn_reflns_theta_max 28.31
_diffrn_reflns_theta_min 1.13
_exptl_absorpt_coefficient_mu 2.216
_exptl_absorpt_correction_T_max 0.8088
_exptl_absorpt_correction_T_min 0.4710
_exptl_absorpt_correction_type multi-scan
_exptl_absorpt_process_details SADABS
_exptl_crystal_colour colorless
_exptl_crystal_density_diffrn 1.942
_exptl_crystal_density_method 'not measured'
_exptl_crystal_description plate
_exptl_crystal_F_000 816
_exptl_crystal_size_max 0.40
_exptl_crystal_size_mid 0.20
_exptl_crystal_size_min 0.10
_refine_diff_density_max 0.533
_refine_diff_density_min -0.559
_refine_diff_density_rms 0.110
_refine_ls_abs_structure_details 'Flack H D (1983), Acta Cryst. A39, 876-881'
_refine_ls_abs_structure_Flack 0.28(5)
_refine_ls_extinction_method none
_refine_ls_goodness_of_fit_ref 1.023
_refine_ls_hydrogen_treatment constr
_refine_ls_matrix_type full
_refine_ls_number_parameters 178
_refine_ls_number_reflns 3482
_refine_ls_number_restraints 0
_refine_ls_restrained_S_all 1.023
_refine_ls_R_factor_all 0.0639
_refine_ls_R_factor_gt 0.0374
_refine_ls_shift/su_max 0.001
_refine_ls_shift/su_mean 0.000
_refine_ls_structure_factor_coef Fsqd
_refine_ls_weighting_details 'calc w=1/[\s^2^(Fo^2^)+(0.0415P)^2^+1.1344P] where P=(Fo^2^+2Fc^2^)/3'
_refine_ls_weighting_scheme calc
_refine_ls_wR_factor_gt 0.0756
_refine_ls_wR_factor_ref 0.0939
_reflns_number_gt 2636
_reflns_number_total 3482
_reflns_threshold_expression >2sigma(I)
_cod_data_source_file cg300692y_si_003.cif
_cod_data_source_block 1
_cod_depositor_comments
;
The following automatic conversions were performed:

'_symmetry_cell_setting' value 'Orthorhombic' changed to
'orthorhombic' according to
/home/saulius/struct/CIF-dictionaries/cif_core.dic dictionary named
'cif_core.dic' version 2.4.2 from 2011-04-26.

Automatic conversion script
Id: cif_fix_values 1891 2012-01-12 08:04:46Z andrius 
;
_cod_original_cell_volume 1426.59(18)
_cod_original_sg_symbol_H-M P2(1)2(1)2
_cod_database_code 4506551

loop_
_symmetry_equiv_pos_as_xyz
'x, y, z'
'-x, -y, z'
'-x+1/2, y+1/2, -z'
'x+1/2, -y+1/2, -z'

loop_
_atom_site_label
_atom_site_type_symbol
_atom_site_fract_x
_atom_site_fract_y
_atom_site_fract_z
_atom_site_U_iso_or_equiv
_atom_site_adp_type
_atom_site_occupancy
_atom_site_symmetry_multiplicity
_atom_site_calc_flag
_atom_site_refinement_flags
Ag1 Ag 0.841559(13) 0.15484(7) 0.25825(8) 0.04725(15) Uani 1 1 d .
Ag2 Ag 0.5000 0.5000 0.93803(9) 0.04693(19) Uani 1 2 d S
S1 S 0.64126(4) 0.6318(3) 0.1418(2) 0.0402(3) Uani 1 1 d .
N1 N 0.77153(12) 0.2370(8) 0.2533(7) 0.0367(10) Uani 1 1 d .
N2 N 0.54495(14) 0.5017(12) 0.6754(7) 0.0510(13) Uani 1 1 d .
C1 C 0.75416(17) 0.4271(11) 0.3312(8) 0.0410(15) Uani 1 1 d .
H1 H 0.7687 0.5470 0.3970 0.049 Uiso 1 1 calc R
C2 C 0.71690(16) 0.4616(11) 0.3232(7) 0.0367(13) Uani 1 1 d .
H2 H 0.7058 0.6016 0.3838 0.044 Uiso 1 1 calc R
C3 C 0.69525(14) 0.2963(9) 0.2285(8) 0.0334(12) Uani 1 1 d .
C4 C 0.71347(17) 0.0955(10) 0.1456(8) 0.0381(13) Uani 1 1 d .
H4 H 0.6997 -0.0259 0.0775 0.046 Uiso 1 1 calc R
C5 C 0.75069(16) 0.0741(10) 0.1624(8) 0.0374(14) Uani 1 1 d .
H5 H 0.7627 -0.0658 0.1058 0.045 Uiso 1 1 calc R
C6 C 0.65369(16) 0.3199(11) 0.2153(8) 0.0413(14) Uani 1 1 d .
H6A H 0.6428 0.2865 0.3313 0.050 Uiso 1 1 calc R
H6B H 0.6443 0.1993 0.1305 0.050 Uiso 1 1 calc R
C7 C 0.59044(16) 0.6013(13) 0.1426(8) 0.0442(15) Uani 1 1 d .
H7A H 0.5798 0.7482 0.0891 0.053 Uiso 1 1 calc R
H7B H 0.5836 0.4606 0.0692 0.053 Uiso 1 1 calc R
C8 C 0.57475(16) 0.5672(11) 0.3293(8) 0.0389(14) Uani 1 1 d .
C9 C 0.58069(18) 0.7370(12) 0.4645(9) 0.0448(16) Uani 1 1 d .
H9 H 0.5957 0.8816 0.4416 0.054 Uiso 1 1 calc R
C10 C 0.56526(18) 0.7023(13) 0.6338(9) 0.0482(16) Uani 1 1 d .
H10 H 0.5693 0.8273 0.7251 0.058 Uiso 1 1 calc R
C11 C 0.5393(2) 0.3388(14) 0.5430(10) 0.0565(18) Uani 1 1 d .
H11 H 0.5240 0.1962 0.5691 0.068 Uiso 1 1 calc R
C12 C 0.55353(18) 0.3591(14) 0.3717(10) 0.0538(17) Uani 1 1 d .
H12 H 0.5489 0.2318 0.2828 0.065 Uiso 1 1 calc R
C13 C 0.85059(14) 0.5532(8) 0.2839(8) 0.0304(12) Uani 1 1 d .
N13 N 0.84844(17) 0.7647(11) 0.2864(8) 0.0577(17) Uani 1 1 d .
X14 C 0.5001(2) 0.8928(10) 0.9940(7) 0.0491(13) Uani 0.50 1 d P
X15 N 0.5001(2) 0.8928(10) 0.9940(7) 0.0491(13) Uani 0.50 1 d P

loop_
_atom_site_aniso_label
_atom_site_aniso_U_11
_atom_site_aniso_U_22
_atom_site_aniso_U_33
_atom_site_aniso_U_23
_atom_site_aniso_U_13
_atom_site_aniso_U_12
Ag1 0.0521(3) 0.02382(18) 0.0658(3) 0.0001(3) 0.0017(3) 0.00326(19)
Ag2 0.0462(4) 0.0436(4) 0.0510(4) 0.000 0.000 -0.0046(4)
S1 0.0380(8) 0.0356(8) 0.0469(9) 0.0056(7) 0.0060(7) 0.0006(7)
N1 0.036(2) 0.031(2) 0.044(3) 0.001(3) -0.001(3) 0.0026(18)
N2 0.045(3) 0.049(3) 0.059(3) -0.003(3) 0.015(2) 0.000(3)
C1 0.044(4) 0.035(3) 0.044(3) -0.004(2) -0.006(3) -0.005(2)
C2 0.037(3) 0.033(3) 0.040(3) -0.005(3) -0.001(2) 0.001(3)
C3 0.033(3) 0.034(3) 0.034(3) 0.005(3) 0.003(2) 0.004(2)
C4 0.040(3) 0.026(3) 0.048(3) -0.008(2) 0.007(3) -0.005(2)
C5 0.036(3) 0.028(3) 0.048(4) -0.007(2) 0.011(3) 0.002(2)
C6 0.043(3) 0.037(3) 0.044(4) 0.007(3) 0.003(3) -0.002(3)
C7 0.032(3) 0.055(4) 0.046(4) 0.003(3) -0.004(3) 0.010(3)
C8 0.024(3) 0.048(4) 0.045(3) -0.002(3) -0.004(2) 0.003(2)
C9 0.039(4) 0.042(3) 0.053(4) 0.005(3) 0.002(3) -0.005(3)
C10 0.046(4) 0.048(4) 0.051(4) -0.008(3) 0.009(3) -0.001(3)
C11 0.056(4) 0.043(4) 0.071(5) 0.000(4) 0.020(4) -0.006(3)
C12 0.044(4) 0.051(4) 0.066(4) -0.013(4) 0.008(3) 0.001(3)
C13 0.035(3) 0.013(2) 0.043(3) -0.004(2) -0.009(2) 0.0032(18)
N13 0.064(4) 0.048(3) 0.061(4) -0.008(3) -0.003(3) -0.001(3)
X14 0.054(3) 0.041(3) 0.052(3) -0.002(2) 0.003(3) -0.004(3)
X15 0.054(3) 0.041(3) 0.052(3) -0.002(2) 0.003(3) -0.004(3)

loop_
_atom_type_symbol
_atom_type_description
_atom_type_scat_dispersion_real
_atom_type_scat_dispersion_imag
_atom_type_scat_source
C C 0.0033 0.0016 'International Tables Vol C Tables 4.2.6.8 and 6.1.1.4'
H H 0.0000 0.0000 'International Tables Vol C Tables 4.2.6.8 and 6.1.1.4'
N N 0.0061 0.0033 'International Tables Vol C Tables 4.2.6.8 and 6.1.1.4'
S S 0.1246 0.1234 'International Tables Vol C Tables 4.2.6.8 and 6.1.1.4'
Ag Ag -0.8971 1.1015 'International Tables Vol C Tables 4.2.6.8 and 6.1.1.4'

loop_
_geom_angle_atom_site_label_1
_geom_angle_atom_site_label_2
_geom_angle_atom_site_label_3
_geom_angle
_geom_angle_site_symmetry_1
_geom_angle_site_symmetry_3
N13 Ag1 C13 161.2(2) 1_545 .
N13 Ag1 N1 106.64(19) 1_545 .
C13 Ag1 N1 88.95(16) . .
X15 Ag2 X14 0.0(4) 2_665 2_665
X15 Ag2 X14 157.7(3) 2_665 .
X14 Ag2 X14 157.7(3) 2_665 .
X15 Ag2 N2 98.3(2) 2_665 2_665
X14 Ag2 N2 98.3(2) 2_665 2_665
X14 Ag2 N2 98.8(2) . 2_665
X15 Ag2 N2 98.8(2) 2_665 .
X14 Ag2 N2 98.8(2) 2_665 .
X14 Ag2 N2 98.3(2) . .
N2 Ag2 N2 80.0(2) 2_665 .
C6 S1 C7 99.5(3) . .
C1 N1 C5 116.9(5) . .
C1 N1 Ag1 126.2(4) . .
C5 N1 Ag1 116.9(4) . .
C11 N2 C10 116.3(5) . .
C11 N2 Ag2 117.6(4) . .
C10 N2 Ag2 122.1(4) . .
N1 C1 C2 123.6(6) . .
C1 C2 C3 120.0(5) . .
C2 C3 C4 116.6(5) . .
C2 C3 C6 123.1(5) . .
C4 C3 C6 120.2(5) . .
C5 C4 C3 119.4(5) . .
N1 C5 C4 123.5(5) . .
C3 C6 S1 110.0(4) . .
C8 C7 S1 113.0(4) . .
C9 C8 C12 117.1(6) . .
C9 C8 C7 122.0(6) . .
C12 C8 C7 120.9(6) . .
C8 C9 C10 120.5(6) . .
N2 C10 C9 122.5(6) . .
N2 C11 C12 124.8(7) . .
C11 C12 C8 118.7(7) . .
N13 C13 Ag1 166.7(5) . .
C13 N13 Ag1 172.8(6) . 1_565
X15 X14 X14 0.0(10) 2_675 2_675
X15 X14 Ag2 168.86(16) 2_675 .
X14 X14 Ag2 168.86(16) 2_675 .

loop_
_geom_bond_atom_site_label_1
_geom_bond_atom_site_label_2
_geom_bond_distance
_geom_bond_site_symmetry_2
Ag1 N13 2.111(6) 1_545
Ag1 C13 2.163(4) .
Ag1 N1 2.570(4) .
Ag2 X15 2.141(5) 2_665
Ag2 X14 2.141(5) 2_665
Ag2 X14 2.141(5) .
Ag2 N2 2.529(5) 2_665
Ag2 N2 2.529(5) .
S1 C6 1.811(6) .
S1 C7 1.845(6) .
N1 C1 1.326(7) .
N1 C5 1.333(7) .
N2 C11 1.325(9) .
N2 C10 1.336(9) .
C1 C2 1.361(8) .
C2 C3 1.372(8) .
C3 C4 1.400(7) .
C3 C6 1.511(8) .
C4 C5 1.356(8) .
C7 C8 1.500(9) .
C8 C9 1.366(8) .
C8 C12 1.387(9) .
C9 C10 1.381(9) .
C11 C12 1.370(10) .
C13 N13 1.134(7) .
N13 Ag1 2.111(6) 1_565
X14 X15 1.146(11) 2_675
X14 X14 1.146(11) 2_675
